data_7102650
loop_
_publ_author_name
'Evans, Louise S'
'Gale, Philip A'

_publ_section_title
;
 Imide linked "4 + 4" macrocycles formed by condensation of
 isophthaloyl dichloride and tetra- or penta-fluoroaniline.
;
_journal_issue 11
_journal_name_full 'Chemical communications (Cambridge, England)'
_journal_page_first 1286
_journal_page_last 1287
_journal_paper_doi 10.1039/b401614a
_journal_year 2004
_chemical_formula_sum 'C57.5 H17.5 Cl4.5 F20 N4 O8'
_chemical_formula_weight 1431.78
_chemical_name_common 'Compound 1'
_chemical_name_systematic
;
Compound 1
;
_space_group_IT_number 15
_symmetry_cell_setting monoclinic
_symmetry_space_group_name_Hall '-C 2yc'
_symmetry_space_group_name_H-M 'C 1 2/c 1'
_atom_sites_solution_hydrogens geom
_atom_sites_solution_primary direct
_atom_sites_solution_secondary difmap
_audit_creation_method SHELXL-97
_cell_angle_alpha 90.00
_cell_angle_beta 98.010(2)
_cell_angle_gamma 90.00
_cell_formula_units_Z 8
_cell_length_a 14.6087(5)
_cell_length_b 31.9021(15)
_cell_length_c 24.1559(10)
_cell_measurement_reflns_used 79978
_cell_measurement_temperature 393(2)
_cell_measurement_theta_max 27.10
_cell_measurement_theta_min 2.91
_cell_volume 11148.0(8)
_computing_cell_refinement 'DENZO (Otwinowski and Minor, 1997) and COLLECT (Hooft 1998)'
_computing_data_collection 'DENZO (Otwinowski and Minor, 1997)'
_computing_data_reduction 'DENZO (Otwinowski and Minor, 1997) and COLLECT (Hooft 1998)'
_computing_molecular_graphics 'PLATON (Spek, 1990)'
_computing_structure_refinement 'SHELXL-97 (Sheldrick, 1997b)'
_computing_structure_solution 'SHELXS-97 (Sheldrick, 1997a)'
_diffrn_ambient_temperature 393(2)
_diffrn_detector_area_resol_mean 9.091
_diffrn_measured_fraction_theta_full 0.992
_diffrn_measured_fraction_theta_max 0.992
_diffrn_measurement_device_type 'Nonius Kappa CCD Area Detector'
_diffrn_measurement_method '\f and \w scans to fill Ewald Sphere'
_diffrn_radiation_monochromator graphite
_diffrn_radiation_source 'Nonius FR591 rotating anode'
_diffrn_radiation_type MoK\a
_diffrn_radiation_wavelength 0.71073
_diffrn_reflns_av_R_equivalents 0.0533
_diffrn_reflns_av_sigmaI/netI 0.0824
_diffrn_reflns_limit_h_max 16
_diffrn_reflns_limit_h_min -16
_diffrn_reflns_limit_k_max 35
_diffrn_reflns_limit_k_min -35
_diffrn_reflns_limit_l_max 26
_diffrn_reflns_limit_l_min -26
_diffrn_reflns_number 15228
_diffrn_reflns_theta_full 23.26
_diffrn_reflns_theta_max 23.26
_diffrn_reflns_theta_min 3.04
_exptl_absorpt_coefficient_mu 0.365
_exptl_absorpt_correction_T_max 0.9749
_exptl_absorpt_correction_T_min 0.8384
_exptl_absorpt_correction_type multi-scan
_exptl_absorpt_process_details 'SORTAV Blessing (1997)'
_exptl_crystal_colour colourless
_exptl_crystal_density_diffrn 1.706
_exptl_crystal_density_method 'not measured'
_exptl_crystal_description 'square plate'
_exptl_crystal_F_000 5688
_exptl_crystal_size_max 0.50
_exptl_crystal_size_mid 0.30
_exptl_crystal_size_min 0.07
_refine_diff_density_max 2.431
_refine_diff_density_min -1.701
_refine_diff_density_rms 0.099
_refine_ls_extinction_method none
_refine_ls_goodness_of_fit_ref 0.905
_refine_ls_hydrogen_treatment mixed
_refine_ls_matrix_type full
_refine_ls_number_parameters 861
_refine_ls_number_reflns 7955
_refine_ls_number_restraints 60
_refine_ls_restrained_S_all 0.905
_refine_ls_R_factor_all 0.1357
_refine_ls_R_factor_gt 0.0846
_refine_ls_shift/su_max 11.250
_refine_ls_shift/su_mean 0.202
_refine_ls_structure_factor_coef Fsqd
_refine_ls_weighting_details 'calc w=1/[\s^2^(Fo^2^)+(0.1805P)^2^+85.6986P] where P=(Fo^2^+2Fc^2^)/3'
_refine_ls_weighting_scheme calc
_refine_ls_wR_factor_gt 0.2357
_refine_ls_wR_factor_ref 0.2759
_reflns_number_gt 4883
_reflns_number_total 7955
_reflns_threshold_expression >2sigma(I)
_cod_data_source_file b401614a.txt
_cod_data_source_block s92
_cod_depositor_comments
;
The following automatic conversions were performed:
'_symmetry_cell_setting' value 'Monoclinic' changed to 'monoclinic'
according to '/home/saulius/struct/CIF-dictionaries/cif_core.dic'
dictionary named 'cif_core.dic' version 2.4.1 from 2010-06-29.

Automatic conversion script
Id: cif_fix_enum 1527 2010-12-29 10:47:43Z saulius 
;
_cod_original_sg_symbol_H-M C2/c
_cod_original_formula_sum 'C57.50 H17.50 Cl4.50 F20 N4 O8'
_cod_database_code 7102650

loop_
_symmetry_equiv_pos_as_xyz
'x, y, z'
'-x, y, -z+1/2'
'x+1/2, y+1/2, z'
'-x+1/2, y+1/2, -z+1/2'
'-x, -y, -z'
'x, -y, z-1/2'
'-x+1/2, -y+1/2, -z'
'x+1/2, -y+1/2, z-1/2'

loop_
_atom_site_label
_atom_site_type_symbol
_atom_site_fract_x
_atom_site_fract_y
_atom_site_fract_z
_atom_site_U_iso_or_equiv
_atom_site_adp_type
_atom_site_occupancy
_atom_site_symmetry_multiplicity
_atom_site_calc_flag
_atom_site_refinement_flags
C1 C 0.3378(5) 0.0647(2) 0.2980(3) 0.0277(17) Uani 1 1 d .
C2 C 0.3079(5) 0.0642(2) 0.2415(3) 0.0299(18) Uani 1 1 d .
C3 C 0.2428(5) 0.0356(3) 0.2189(3) 0.0345(19) Uani 1 1 d .
C4 C 0.2081(5) 0.0072(2) 0.2530(3) 0.0337(19) Uani 1 1 d .
C5 C 0.2379(5) 0.0060(2) 0.3088(3) 0.0350(19) Uani 1 1 d .
C6 C 0.3024(5) 0.0357(2) 0.3309(3) 0.0284(17) Uani 1 1 d .
C7 C 0.4152(5) 0.1340(2) 0.3103(3) 0.0297(18) Uani 1 1 d .
C8 C 0.3274(5) 0.1559(2) 0.2893(3) 0.0264(17) Uani 1 1 d .
C9 C 0.3286(5) 0.1846(3) 0.2459(3) 0.040(2) Uani 1 1 d .
H9 H 0.3818 0.1878 0.2291 0.048 Uiso 1 1 calc R
C10 C 0.2514(5) 0.2081(3) 0.2277(3) 0.041(2) Uani 1 1 d .
H10 H 0.2520 0.2270 0.1985 0.049 Uiso 1 1 calc R
C11 C 0.1734(5) 0.2035(3) 0.2530(3) 0.0361(19) Uani 1 1 d .
H11 H 0.1215 0.2196 0.2408 0.043 Uiso 1 1 calc R
C12 C 0.1709(5) 0.1752(2) 0.2964(3) 0.0281(17) Uani 1 1 d .
C13 C 0.2490(5) 0.1513(2) 0.3138(3) 0.0278(17) Uani 1 1 d .
H13 H 0.2480 0.1319 0.3425 0.033 Uiso 1 1 calc R
C14 C 0.0880(5) 0.1749(2) 0.3240(3) 0.0291(17) Uani 1 1 d .
C15 C 0.0030(5) 0.1450(2) 0.3921(3) 0.0273(17) Uani 1 1 d .
C16 C -0.0917(5) 0.1383(3) 0.3779(3) 0.0330(18) Uani 1 1 d .
C17 C -0.1517(5) 0.1480(3) 0.4141(3) 0.041(2) Uani 1 1 d .
C18 C -0.1181(6) 0.1640(3) 0.4660(3) 0.040(2) Uani 1 1 d .
C19 C -0.0261(6) 0.1704(2) 0.4813(3) 0.0343(19) Uani 1 1 d .
C20 C 0.0335(5) 0.1607(2) 0.4442(3) 0.0291(17) Uani 1 1 d .
C21 C 0.0767(4) 0.0971(2) 0.3325(3) 0.0236(16) Uani 1 1 d .
C22 C 0.0675(5) 0.0630(2) 0.3726(3) 0.0264(17) Uani 1 1 d .
C23 C 0.0136(5) 0.0285(2) 0.3540(3) 0.0333(18) Uani 1 1 d .
H23 H -0.0177 0.0279 0.3177 0.040 Uiso 1 1 calc R
C24 C 0.0072(5) -0.0048(3) 0.3897(3) 0.037(2) Uani 1 1 d .
H24 H -0.0310 -0.0273 0.3777 0.044 Uiso 1 1 calc R
C25 C 0.0561(5) -0.0053(2) 0.4425(3) 0.0315(18) Uani 1 1 d .
H25 H 0.0519 -0.0282 0.4659 0.038 Uiso 1 1 calc R
C26 C 0.1122(5) 0.0288(2) 0.4609(3) 0.0256(16) Uani 1 1 d .
C27 C 0.1162(5) 0.0631(2) 0.4262(3) 0.0260(17) Uani 1 1 d .
H27 H 0.1517 0.0863 0.4388 0.031 Uiso 1 1 calc R
C28 C 0.1711(5) 0.0246(2) 0.5160(3) 0.0274(17) Uani 1 1 d .
C29 C 0.3015(5) 0.0553(2) 0.5744(3) 0.0276(17) Uani 1 1 d .
C30 C 0.3135(5) 0.0587(3) 0.6315(3) 0.039(2) Uani 1 1 d .
C31 C 0.3991(7) 0.0540(3) 0.6624(3) 0.048(2) Uani 1 1 d .
C32 C 0.4728(6) 0.0449(3) 0.6370(4) 0.046(2) Uani 1 1 d .
C33 C 0.4632(5) 0.0397(2) 0.5801(4) 0.038(2) Uani 1 1 d .
C34 C 0.3767(5) 0.0455(2) 0.5493(3) 0.0289(17) Uani 1 1 d .
C35 C 0.1601(5) 0.0969(2) 0.5515(3) 0.0295(18) Uani 1 1 d .
C36 C 0.2115(5) 0.1349(2) 0.5719(3) 0.0273(17) Uani 1 1 d .
C37 C 0.1808(5) 0.1569(2) 0.6158(3) 0.0362(19) Uani 1 1 d .
H37 H 0.1308 0.1469 0.6319 0.043 Uiso 1 1 calc R
C38 C 0.2244(6) 0.1932(3) 0.6353(3) 0.042(2) Uani 1 1 d .
H38 H 0.2052 0.2071 0.6655 0.050 Uiso 1 1 calc R
C39 C 0.2961(5) 0.2093(3) 0.6105(3) 0.039(2) Uani 1 1 d .
H39 H 0.3243 0.2342 0.6234 0.047 Uiso 1 1 calc R
C40 C 0.3261(5) 0.1880(2) 0.5659(3) 0.0302(18) Uani 1 1 d .
C41 C 0.2849(5) 0.1507(2) 0.5478(3) 0.0276(17) Uani 1 1 d .
H41 H 0.3066 0.1360 0.5190 0.033 Uiso 1 1 calc R
C42 C 0.3973(5) 0.2094(3) 0.5381(3) 0.0343(19) Uani 1 1 d .
C43 C 0.4949(5) 0.2052(2) 0.4652(3) 0.0314(18) Uani 1 1 d .
C44 C 0.5880(5) 0.2140(3) 0.4722(3) 0.0359(19) Uani 1 1 d .
C45 C 0.6294(6) 0.2331(3) 0.4312(4) 0.043(2) Uani 1 1 d .
C46 C 0.5745(6) 0.2446(3) 0.3820(3) 0.041(2) Uani 1 1 d .
C47 C 0.4824(6) 0.2369(3) 0.3747(3) 0.039(2) Uani 1 1 d .
C48 C 0.4426(5) 0.2176(2) 0.4161(3) 0.0354(19) Uani 1 1 d .
C49 C 0.4941(5) 0.1465(2) 0.5296(3) 0.0292(17) Uani 1 1 d .
C50 C 0.5400(5) 0.1208(2) 0.4909(3) 0.0327(18) Uani 1 1 d .
C51 C 0.6247(5) 0.1035(3) 0.5094(3) 0.042(2) Uani 1 1 d .
H51 H 0.6530 0.1092 0.5456 0.050 Uiso 1 1 calc R
C52 C 0.6683(5) 0.0783(3) 0.4758(3) 0.0365(19) Uani 1 1 d .
H52 H 0.7267 0.0676 0.4885 0.044 Uiso 1 1 calc R
C53 C 0.6251(5) 0.0687(2) 0.4228(3) 0.0334(19) Uani 1 1 d .
H53 H 0.6545 0.0512 0.4000 0.040 Uiso 1 1 calc R
C54 C 0.5387(5) 0.0848(2) 0.4032(3) 0.0267(17) Uani 1 1 d .
C55 C 0.4961(5) 0.1117(2) 0.4371(3) 0.0281(17) Uani 1 1 d .
H55 H 0.4389 0.1236 0.4241 0.034 Uiso 1 1 calc R
C56 C 0.4927(5) 0.0695(2) 0.3487(3) 0.0285(17) Uani 1 1 d .
O1 O 0.4894(3) 0.15132(16) 0.3169(2) 0.0359(13) Uani 1 1 d .
O2 O 0.0407(4) 0.20575(18) 0.3265(2) 0.0436(14) Uani 1 1 d .
O3 O 0.4047(4) 0.24679(19) 0.5370(3) 0.0525(16) Uani 1 1 d .
O4 O 0.4896(3) 0.13643(17) 0.5771(2) 0.0365(13) Uani 1 1 d .
O5 O 0.0939(3) 0.09108(16) 0.2858(2) 0.0337(12) Uani 1 1 d .
O6 O 0.0765(3) 0.09488(16) 0.5429(2) 0.0347(13) Uani 1 1 d .
O7 O 0.1888(4) -0.00812(17) 0.5381(2) 0.0373(13) Uani 1 1 d .
O8 O 0.5152(4) 0.03917(18) 0.3263(2) 0.0411(14) Uani 1 1 d .
N1 N 0.4092(4) 0.09168(19) 0.3235(2) 0.0290(14) Uani 1 1 d .
N2 N 0.0655(4) 0.13832(19) 0.3532(2) 0.0280(14) Uani 1 1 d .
N3 N 0.2137(4) 0.06212(19) 0.5407(2) 0.0271(14) Uani 1 1 d .
N4 N 0.4530(4) 0.18410(19) 0.5075(2) 0.0292(14) Uani 1 1 d .
F1 F 0.3417(3) 0.09086(14) 0.20742(17) 0.0404(11) Uani 1 1 d .
F2 F 0.2135(3) 0.03569(16) 0.16358(17) 0.0493(13) Uani 1 1 d .
F3 F 0.1440(3) -0.02063(15) 0.23075(19) 0.0475(12) Uani 1 1 d .
F4 F 0.2052(3) -0.02198(15) 0.34122(19) 0.0463(12) Uani 1 1 d .
F5 F 0.3297(3) 0.03495(15) 0.38578(16) 0.0426(12) Uani 1 1 d .
F6 F -0.1234(3) 0.12325(15) 0.32738(17) 0.0432(12) Uani 1 1 d .
F7 F -0.2423(3) 0.14282(19) 0.3997(2) 0.0634(16) Uani 1 1 d .
F8 F -0.1773(3) 0.17238(18) 0.5025(2) 0.0601(15) Uani 1 1 d .
F9 F 0.0044(3) 0.18550(15) 0.53181(18) 0.0479(12) Uani 1 1 d .
F10 F 0.1241(3) 0.16693(14) 0.45845(17) 0.0371(11) Uani 1 1 d .
F11 F 0.2401(3) 0.06607(17) 0.65778(18) 0.0539(13) Uani 1 1 d .
F12 F 0.4077(4) 0.0571(2) 0.7181(2) 0.085(2) Uani 1 1 d .
F13 F 0.5573(3) 0.04180(18) 0.6664(2) 0.0676(16) Uani 1 1 d .
F14 F 0.5354(3) 0.02968(17) 0.5553(2) 0.0574(14) Uani 1 1 d .
F15 F 0.3681(3) 0.04207(16) 0.49450(18) 0.0494(13) Uani 1 1 d .
F16 F 0.6404(3) 0.20347(16) 0.5199(2) 0.0495(13) Uani 1 1 d .
F17 F 0.7194(3) 0.23975(17) 0.4370(2) 0.0608(15) Uani 1 1 d .
F18 F 0.6138(4) 0.26284(17) 0.3415(2) 0.0622(15) Uani 1 1 d .
F19 F 0.4308(3) 0.24789(16) 0.3266(2) 0.0549(13) Uani 1 1 d .
F20 F 0.3523(3) 0.20947(15) 0.40825(19) 0.0463(12) Uani 1 1 d .
C57 C 0.8851(5) 0.3358(2) 0.3168(2) 0.127(6) Uani 1 1 d DU
H57 H 0.9301 0.3576 0.3300 0.152 Uiso 1 1 calc R
Cl1 Cl 0.9316(3) 0.28828(11) 0.33723(17) 0.162(2) Uani 1 1 d DU
Cl2 Cl 0.8628(4) 0.33856(18) 0.24561(15) 0.199(3) Uani 1 1 d DU
Cl3 Cl 0.7871(3) 0.3443(2) 0.3463(2) 0.218(3) Uani 1 1 d DU
C58 C 0.5724(7) 0.3766(3) 0.2810(3) 0.165(16) Uani 0.50 1 d PDU
H58 H 0.6359 0.3853 0.2784 0.198 Uiso 0.50 1 calc PR
Cl4 Cl 0.5536(5) 0.3300(2) 0.2473(3) 0.108(2) Uani 0.50 1 d PDU
Cl5 Cl 0.5608(8) 0.3724(3) 0.3498(2) 0.169(4) Uani 0.50 1 d PDU
Cl6 Cl 0.5000 0.4139(2) 0.2500 0.245(4) Uani 1 2 d SDU

loop_
_atom_site_aniso_label
_atom_site_aniso_U_11
_atom_site_aniso_U_22
_atom_site_aniso_U_33
_atom_site_aniso_U_23
_atom_site_aniso_U_13
_atom_site_aniso_U_12
C1 0.028(4) 0.026(4) 0.029(4) -0.004(3) 0.008(3) 0.001(3)
C2 0.027(4) 0.037(5) 0.026(4) -0.001(4) 0.006(3) 0.004(4)
C3 0.031(4) 0.046(5) 0.026(4) -0.005(4) 0.000(3) 0.005(4)
C4 0.024(4) 0.034(5) 0.042(5) -0.010(4) 0.001(4) -0.003(4)
C5 0.035(4) 0.034(5) 0.038(5) 0.003(4) 0.012(4) 0.004(4)
C6 0.029(4) 0.029(4) 0.026(4) 0.003(3) 0.000(3) -0.001(3)
C7 0.032(5) 0.038(5) 0.021(4) -0.001(3) 0.008(3) -0.002(4)
C8 0.027(4) 0.029(4) 0.025(4) 0.004(3) 0.009(3) 0.003(3)
C9 0.031(4) 0.046(5) 0.046(5) 0.008(4) 0.016(4) -0.001(4)
C10 0.034(5) 0.049(6) 0.041(5) 0.018(4) 0.007(4) 0.004(4)
C11 0.032(4) 0.040(5) 0.037(4) 0.012(4) 0.009(4) 0.006(4)
C12 0.023(4) 0.032(4) 0.031(4) 0.003(3) 0.006(3) 0.000(3)
C13 0.026(4) 0.027(4) 0.030(4) 0.000(3) 0.004(3) -0.002(3)
C14 0.031(4) 0.030(5) 0.027(4) 0.003(3) 0.005(3) 0.003(4)
C15 0.028(4) 0.024(4) 0.031(4) 0.004(3) 0.007(3) 0.007(3)
C16 0.034(5) 0.039(5) 0.027(4) 0.004(4) 0.005(4) 0.001(4)
C17 0.028(5) 0.053(6) 0.044(5) 0.003(4) 0.016(4) -0.002(4)
C18 0.043(5) 0.042(5) 0.042(5) 0.007(4) 0.026(4) 0.009(4)
C19 0.051(5) 0.031(5) 0.023(4) 0.001(3) 0.010(4) 0.008(4)
C20 0.026(4) 0.029(4) 0.032(4) 0.006(3) 0.004(3) 0.005(3)
C21 0.015(3) 0.029(4) 0.026(4) -0.001(3) 0.004(3) 0.002(3)
C22 0.024(4) 0.026(4) 0.030(4) -0.002(3) 0.007(3) 0.005(3)
C23 0.033(4) 0.038(5) 0.030(4) -0.001(4) 0.006(3) -0.002(4)
C24 0.033(4) 0.042(5) 0.035(5) -0.004(4) 0.002(4) -0.014(4)
C25 0.034(4) 0.028(4) 0.034(4) 0.006(3) 0.011(4) -0.001(3)
C26 0.023(4) 0.025(4) 0.030(4) -0.001(3) 0.007(3) 0.001(3)
C27 0.025(4) 0.025(4) 0.028(4) -0.005(3) 0.008(3) -0.001(3)
C28 0.025(4) 0.031(5) 0.028(4) -0.001(3) 0.010(3) -0.002(3)
C29 0.029(4) 0.027(4) 0.026(4) 0.006(3) 0.001(3) -0.001(3)
C30 0.038(5) 0.045(5) 0.033(5) 0.006(4) 0.002(4) 0.007(4)
C31 0.062(6) 0.049(6) 0.029(5) 0.002(4) -0.010(5) -0.001(5)
C32 0.032(5) 0.043(5) 0.055(6) 0.009(4) -0.015(5) 0.003(4)
C33 0.032(5) 0.026(5) 0.058(6) 0.017(4) 0.009(4) 0.002(4)
C34 0.038(5) 0.022(4) 0.025(4) 0.006(3) 0.001(4) 0.004(3)
C35 0.031(5) 0.036(5) 0.022(4) 0.000(3) 0.005(3) -0.004(4)
C36 0.028(4) 0.026(4) 0.028(4) 0.001(3) 0.003(3) 0.005(3)
C37 0.041(5) 0.036(5) 0.035(4) -0.002(4) 0.017(4) 0.003(4)
C38 0.047(5) 0.044(5) 0.037(5) -0.013(4) 0.018(4) 0.002(4)
C39 0.042(5) 0.035(5) 0.042(5) -0.009(4) 0.009(4) 0.003(4)
C40 0.033(4) 0.031(5) 0.027(4) 0.002(3) 0.006(3) 0.001(3)
C41 0.027(4) 0.029(4) 0.028(4) -0.002(3) 0.006(3) 0.003(3)
C42 0.038(5) 0.030(5) 0.035(4) -0.004(4) 0.007(4) -0.004(4)
C43 0.033(4) 0.025(4) 0.038(4) -0.003(3) 0.013(4) 0.000(3)
C44 0.030(4) 0.037(5) 0.040(5) -0.002(4) 0.005(4) -0.002(4)
C45 0.036(5) 0.043(5) 0.053(6) -0.007(4) 0.017(4) -0.002(4)
C46 0.046(5) 0.035(5) 0.047(5) 0.003(4) 0.027(4) 0.001(4)
C47 0.055(6) 0.032(5) 0.030(4) 0.000(4) 0.010(4) 0.007(4)
C48 0.031(5) 0.027(5) 0.048(5) 0.000(4) 0.005(4) 0.000(3)
C49 0.024(4) 0.027(4) 0.036(5) -0.003(4) 0.001(3) -0.001(3)
C50 0.030(4) 0.034(5) 0.034(4) 0.002(4) 0.005(4) -0.001(3)
C51 0.033(5) 0.054(6) 0.036(5) -0.005(4) -0.005(4) 0.001(4)
C52 0.028(4) 0.037(5) 0.043(5) 0.000(4) 0.002(4) 0.008(4)
C53 0.025(4) 0.033(5) 0.043(5) -0.002(4) 0.006(4) 0.003(3)
C54 0.023(4) 0.023(4) 0.033(4) 0.004(3) 0.002(3) -0.003(3)
C55 0.020(4) 0.032(5) 0.032(4) 0.000(3) 0.004(3) 0.001(3)
C56 0.022(4) 0.034(5) 0.031(4) 0.001(4) 0.008(3) 0.006(3)
O1 0.026(3) 0.034(3) 0.048(3) 0.002(2) 0.007(2) -0.004(2)
O2 0.042(3) 0.038(4) 0.055(4) 0.010(3) 0.023(3) 0.013(3)
O3 0.066(4) 0.033(4) 0.066(4) -0.009(3) 0.033(3) -0.007(3)
O4 0.038(3) 0.044(3) 0.028(3) 0.002(3) 0.006(2) 0.003(3)
O5 0.037(3) 0.041(3) 0.024(3) -0.003(2) 0.006(2) 0.001(2)
O6 0.026(3) 0.035(3) 0.045(3) 0.000(2) 0.010(2) -0.001(2)
O7 0.043(3) 0.027(3) 0.040(3) 0.008(3) 0.000(3) 0.005(2)
O8 0.033(3) 0.040(4) 0.049(3) -0.010(3) 0.000(3) 0.007(3)
N1 0.024(3) 0.031(4) 0.032(3) 0.002(3) 0.002(3) 0.002(3)
N2 0.028(3) 0.031(4) 0.028(3) 0.004(3) 0.013(3) 0.002(3)
N3 0.028(3) 0.030(4) 0.024(3) 0.004(3) 0.004(3) 0.001(3)
N4 0.034(3) 0.025(4) 0.031(3) 0.001(3) 0.010(3) 0.001(3)
F1 0.047(3) 0.047(3) 0.029(2) 0.005(2) 0.012(2) -0.002(2)
F2 0.051(3) 0.063(3) 0.031(3) -0.008(2) -0.003(2) -0.005(2)
F3 0.038(3) 0.049(3) 0.054(3) -0.007(2) 0.000(2) -0.008(2)
F4 0.045(3) 0.045(3) 0.050(3) 0.009(2) 0.012(2) -0.008(2)
F5 0.050(3) 0.052(3) 0.024(2) 0.006(2) 0.002(2) -0.006(2)
F6 0.035(2) 0.059(3) 0.035(3) -0.004(2) 0.003(2) -0.007(2)
F7 0.029(3) 0.094(5) 0.069(3) -0.004(3) 0.016(2) -0.005(3)
F8 0.058(3) 0.076(4) 0.054(3) -0.003(3) 0.036(3) 0.016(3)
F9 0.064(3) 0.049(3) 0.032(3) -0.005(2) 0.009(2) 0.009(2)
F10 0.031(3) 0.038(3) 0.041(2) -0.005(2) 0.001(2) 0.007(2)
F11 0.056(3) 0.078(4) 0.030(2) 0.010(2) 0.013(2) 0.015(3)
F12 0.093(4) 0.123(6) 0.031(3) -0.006(3) -0.019(3) 0.028(4)
F13 0.044(3) 0.073(4) 0.075(4) -0.001(3) -0.029(3) 0.002(3)
F14 0.036(3) 0.066(4) 0.072(3) 0.017(3) 0.014(3) 0.015(2)
F15 0.046(3) 0.070(4) 0.034(3) 0.003(2) 0.010(2) 0.023(2)
F16 0.035(3) 0.062(3) 0.052(3) -0.003(3) 0.003(2) -0.011(2)
F17 0.037(3) 0.067(4) 0.083(4) 0.003(3) 0.023(3) -0.012(2)
F18 0.077(4) 0.051(3) 0.068(3) 0.014(3) 0.042(3) 0.004(3)
F19 0.064(3) 0.054(3) 0.048(3) 0.013(2) 0.010(3) 0.007(3)
F20 0.035(3) 0.050(3) 0.053(3) 0.008(2) 0.002(2) 0.000(2)
C57 0.141(13) 0.115(12) 0.107(10) -0.047(9) -0.045(9) 0.042(10)
Cl1 0.227(5) 0.069(2) 0.155(4) -0.031(2) -0.101(4) 0.008(3)
Cl2 0.285(7) 0.185(5) 0.099(3) -0.006(3) -0.076(4) 0.013(5)
Cl3 0.151(5) 0.275(8) 0.200(6) -0.106(5) -0.078(4) 0.050(5)
C58 0.14(3) 0.11(3) 0.24(3) 0.02(3) 0.00(3) 0.01(3)
Cl4 0.132(5) 0.098(6) 0.096(5) 0.003(5) 0.019(5) 0.013(4)
Cl5 0.166(10) 0.186(11) 0.166(10) -0.048(8) 0.067(8) -0.020(8)
Cl6 0.222(9) 0.195(10) 0.317(10) 0.000 0.036(8) 0.000

loop_
_atom_type_symbol
_atom_type_description
_atom_type_scat_dispersion_real
_atom_type_scat_dispersion_imag
_atom_type_scat_source
C C 0.0033 0.0016 'International Tables Vol C Tables 4.2.6.8 and 6.1.1.4'
H H 0.0000 0.0000 'International Tables Vol C Tables 4.2.6.8 and 6.1.1.4'
O O 0.0106 0.0060 'International Tables Vol C Tables 4.2.6.8 and 6.1.1.4'
Cl Cl 0.1484 0.1585 'International Tables Vol C Tables 4.2.6.8 and 6.1.1.4'
N N 0.0061 0.0033 'International Tables Vol C Tables 4.2.6.8 and 6.1.1.4'
F F 0.0171 0.0103 'International Tables Vol C Tables 4.2.6.8 and 6.1.1.4'

loop_
_geom_angle_atom_site_label_1
_geom_angle_atom_site_label_2
_geom_angle_atom_site_label_3
_geom_angle
_geom_angle_site_symmetry_1
C6 C1 C2 118.4(7) .
C6 C1 N1 118.1(6) .
C2 C1 N1 123.3(7) .
F1 C2 C1 120.9(7) .
F1 C2 C3 118.4(6) .
C1 C2 C3 120.7(7) .
F2 C3 C4 120.4(7) .
F2 C3 C2 120.1(7) .
C4 C3 C2 119.6(7) .
F3 C4 C5 119.2(7) .
F3 C4 C3 119.4(7) .
C5 C4 C3 121.4(7) .
F4 C5 C4 120.9(7) .
F4 C5 C6 121.1(7) .
C4 C5 C6 118.0(7) .
F5 C6 C1 120.4(6) .
F5 C6 C5 117.6(6) .
C1 C6 C5 122.0(7) .
O1 C7 N1 119.8(7) .
O1 C7 C8 123.0(7) .
N1 C7 C8 117.1(6) .
C13 C8 C9 119.8(7) .
C13 C8 C7 122.3(6) .
C9 C8 C7 117.7(6) .
C10 C9 C8 120.1(7) .
C9 C10 C11 119.6(7) .
C10 C11 C12 121.1(7) .
C11 C12 C13 118.7(6) .
C11 C12 C14 117.3(7) .
C13 C12 C14 123.8(7) .
C8 C13 C12 120.7(7) .
O2 C14 N2 117.9(6) .
O2 C14 C12 122.3(7) .
N2 C14 C12 119.6(6) .
C20 C15 C16 117.8(6) .
C20 C15 N2 120.6(6) .
C16 C15 N2 121.5(6) .
F6 C16 C17 119.9(7) .
F6 C16 C15 119.2(6) .
C17 C16 C15 120.9(7) .
F7 C17 C16 120.6(7) .
F7 C17 C18 119.9(7) .
C16 C17 C18 119.4(7) .
F8 C18 C19 119.6(7) .
F8 C18 C17 119.3(7) .
C19 C18 C17 121.0(7) .
F9 C19 C18 119.8(7) .
F9 C19 C20 121.3(7) .
C18 C19 C20 118.9(7) .
F10 C20 C19 119.8(7) .
F10 C20 C15 118.3(6) .
C19 C20 C15 121.9(7) .
O5 C21 N2 121.6(6) .
O5 C21 C22 123.3(7) .
N2 C21 C22 115.2(6) .
C27 C22 C23 119.9(7) .
C27 C22 C21 121.9(6) .
C23 C22 C21 118.0(6) .
C24 C23 C22 119.4(7) .
C25 C24 C23 121.2(7) .
C24 C25 C26 119.5(7) .
C27 C26 C25 119.8(6) .
C27 C26 C28 123.0(6) .
C25 C26 C28 117.1(6) .
C22 C27 C26 120.1(7) .
O7 C28 N3 119.4(6) .
O7 C28 C26 123.1(7) .
N3 C28 C26 117.4(6) .
C34 C29 C30 117.8(7) .
C34 C29 N3 119.6(6) .
C30 C29 N3 122.5(7) .
F11 C30 C31 119.3(7) .
F11 C30 C29 119.4(7) .
C31 C30 C29 121.3(8) .
F12 C31 C32 120.5(8) .
F12 C31 C30 119.4(8) .
C32 C31 C30 120.1(8) .
F13 C32 C31 120.6(8) .
F13 C32 C33 118.8(8) .
C31 C32 C33 120.5(7) .
F14 C33 C32 120.4(7) .
F14 C33 C34 120.9(8) .
C32 C33 C34 118.7(7) .
F15 C34 C29 119.7(6) .
F15 C34 C33 118.7(7) .
C29 C34 C33 121.6(7) .
O6 C35 N3 120.2(7) .
O6 C35 C36 123.7(7) .
N3 C35 C36 116.1(6) .
C41 C36 C37 119.0(7) .
C41 C36 C35 123.2(6) .
C37 C36 C35 117.7(6) .
C38 C37 C36 120.1(7) .
C37 C38 C39 120.7(7) .
C38 C39 C40 119.7(8) .
C41 C40 C39 119.7(7) .
C41 C40 C42 123.7(7) .
C39 C40 C42 116.4(7) .
C40 C41 C36 120.7(7) .
O3 C42 N4 119.5(7) .
O3 C42 C40 122.6(7) .
N4 C42 C40 117.7(7) .
C44 C43 C48 117.8(7) .
C44 C43 N4 121.6(7) .
C48 C43 N4 120.6(6) .
F16 C44 C45 118.6(7) .
F16 C44 C43 119.4(7) .
C45 C44 C43 122.0(8) .
F17 C45 C44 121.9(8) .
F17 C45 C46 119.7(7) .
C44 C45 C46 118.4(7) .
F18 C46 C47 120.2(8) .
F18 C46 C45 119.2(7) .
C47 C46 C45 120.5(7) .
F19 C47 C46 119.6(7) .
F19 C47 C48 120.3(7) .
C46 C47 C48 120.1(7) .
F20 C48 C47 119.8(7) .
F20 C48 C43 119.1(7) .
C47 C48 C43 121.1(7) .
O4 C49 N4 120.7(7) .
O4 C49 C50 123.1(7) .
N4 C49 C50 116.1(6) .
C51 C50 C55 119.8(7) .
C51 C50 C49 119.1(7) .
C55 C50 C49 121.0(6) .
C52 C51 C50 121.2(7) .
C51 C52 C53 119.5(7) .
C52 C53 C54 120.8(7) .
C53 C54 C55 119.3(7) .
C53 C54 C56 117.5(7) .
C55 C54 C56 123.0(6) .
C54 C55 C50 119.4(6) .
O8 C56 N1 118.3(6) .
O8 C56 C54 124.1(7) .
N1 C56 C54 117.4(6) .
C7 N1 C1 123.5(6) .
C7 N1 C56 119.1(6) .
C1 N1 C56 113.9(6) .
C15 N2 C14 114.8(6) .
C15 N2 C21 119.3(6) .
C14 N2 C21 122.5(6) .
C35 N3 C29 119.4(6) .
C35 N3 C28 121.0(6) .
C29 N3 C28 114.2(6) .
C49 N4 C42 121.9(6) .
C49 N4 C43 117.9(6) .
C42 N4 C43 115.9(6) .
Cl1 C57 Cl2 110.5(4) .
Cl1 C57 Cl3 110.1(4) .
Cl2 C57 Cl3 111.1(4) .
Cl6 C58 Cl4 110.8(5) .
Cl6 C58 Cl5 110.2(5) .
Cl4 C58 Cl5 111.6(5) .
Cl4 Cl4 C58 93.2(5) 2_655
C58 Cl6 C58 90.8(7) 2_655

loop_
_geom_bond_atom_site_label_1
_geom_bond_atom_site_label_2
_geom_bond_distance
_geom_bond_site_symmetry_2
C1 C6 1.368(10) .
C1 C2 1.373(10) .
C1 N1 1.424(9) .
C2 F1 1.327(8) .
C2 C3 1.374(11) .
C3 F2 1.344(8) .
C3 C4 1.370(11) .
C4 F3 1.346(9) .
C4 C5 1.359(11) .
C5 F4 1.320(9) .
C5 C6 1.388(11) .
C6 F5 1.331(8) .
C7 O1 1.208(9) .
C7 N1 1.392(10) .
C7 C8 1.487(10) .
C8 C13 1.369(10) .
C8 C9 1.393(10) .
C9 C10 1.375(11) .
C10 C11 1.373(10) .
C11 C12 1.389(10) .
C12 C13 1.388(10) .
C12 C14 1.462(10) .
C14 O2 1.209(9) .
C14 N2 1.425(9) .
C15 C20 1.371(10) .
C15 C16 1.395(10) .
C15 N2 1.414(9) .
C16 F6 1.332(8) .
C16 C17 1.358(11) .
C17 F7 1.332(9) .
C17 C18 1.378(12) .
C18 F8 1.344(9) .
C18 C19 1.359(12) .
C19 F9 1.330(8) .
C19 C20 1.369(10) .
C20 F10 1.335(8) .
C21 O5 1.206(8) .
C21 N2 1.425(9) .
C21 C22 1.476(10) .
C22 C27 1.387(10) .
C22 C23 1.390(11) .
C23 C24 1.380(11) .
C24 C25 1.373(10) .
C25 C26 1.397(10) .
C26 C27 1.385(10) .
C26 C28 1.487(10) .
C28 O7 1.185(8) .
C28 N3 1.440(9) .
C29 C34 1.364(10) .
C29 C30 1.370(10) .
C29 N3 1.436(9) .
C30 F11 1.341(9) .
C30 C31 1.372(12) .
C31 F12 1.337(9) .
C31 C32 1.346(12) .
C32 F13 1.339(9) .
C32 C33 1.371(12) .
C33 F14 1.323(9) .
C33 C34 1.387(11) .
C34 F15 1.317(8) .
C35 O6 1.211(8) .
C35 N3 1.402(9) .
C35 C36 1.474(10) .
C36 C41 1.386(10) .
C36 C37 1.397(10) .
C37 C38 1.373(11) .
C38 C39 1.376(11) .
C39 C40 1.394(10) .
C40 C41 1.379(10) .
C40 C42 1.481(10) .
C42 O3 1.200(9) .
C42 N4 1.422(10) .
C43 C44 1.376(11) .
C43 C48 1.377(11) .
C43 N4 1.430(9) .
C44 F16 1.335(9) .
C44 C45 1.370(11) .
C45 F17 1.321(9) .
C45 C46 1.387(12) .
C46 F18 1.334(9) .
C46 C47 1.355(12) .
C47 F19 1.341(9) .
C47 C48 1.370(11) .
C48 F20 1.332(9) .
C49 O4 1.202(9) .
C49 N4 1.412(9) .
C49 C50 1.474(11) .
C50 C51 1.371(11) .
C50 C55 1.396(10) .
C51 C52 1.362(11) .
C52 C53 1.381(11) .
C53 C54 1.385(10) .
C54 C55 1.392(10) .
C54 C56 1.476(10) .
C56 O8 1.178(9) .
C56 N1 1.466(9) .
C57 Cl1 1.706(5) .
C57 Cl2 1.707(5) .
C57 Cl3 1.707(5) .
C58 Cl6 1.696(5) .
C58 Cl4 1.699(5) .
C58 Cl5 1.700(5) .
Cl4 Cl4 1.591(15) 2_655
Cl6 C58 1.696(5) 2_655
